data_1562968
loop_
_publ_author_name
'Stoyko, Stanislav S.'
'Khatun, Mansura'
'Scott Mullen, C.'
'Mar, Arthur'

_publ_section_title
;
 Ternary CaCu4P2-type pnictides AAg4Pn2 (A=Sr, Eu; Pn=As, Sb)
;
_journal_name_full 'Journal of Solid State Chemistry'
_journal_page_first 325
_journal_page_last 330
_journal_paper_doi 10.1016/j.jssc.2012.04.042
_journal_volume 192
_journal_year 2012
_chemical_formula_structural 'Sr Ag4 As2'
_chemical_formula_sum 'Ag4 As2 Sr'
_chemical_formula_weight 668.94
_chemical_name_common 'strontium silver arsenide (1/4/2)'
_chemical_name_systematic 'strontium silver arsenide (1/4/2)'
_space_group_IT_number 166
_space_group_name_Hall '-R 3 2"'
_space_group_name_H-M_alt 'R -3 m :H'
_symmetry_cell_setting trigonal
_symmetry_space_group_name_Hall '-R 3 2"'
_symmetry_space_group_name_H-M 'R -3 m :H'
_atom_sites_solution_hydrogens .
_atom_sites_solution_primary direct
_atom_sites_solution_secondary difmap
_audit_creation_method SHELXL-97
_cell_angle_alpha 90.00
_cell_angle_beta 90.00
_cell_angle_gamma 120.00
_cell_formula_units_Z 3
_cell_length_a 4.5555(6)
_cell_length_b 4.5555(6)
_cell_length_c 24.041(3)
_cell_measurement_reflns_used 3649
_cell_measurement_temperature 295(2)
_cell_measurement_theta_max 32.86
_cell_measurement_theta_min 2.54
_cell_volume 432.07(10)
_computing_cell_refinement 'Bruker SAINT 7.68A (Bruker, 2009)'
_computing_data_collection 'Bruker SMART 5.054 (Bruker, 1999)'
_computing_data_reduction 'Bruker SAINT 7.68A'
_computing_molecular_graphics 'ATOMS 5.1 (Dowty, 1999)'
_computing_publication_material 'Bruker SHELXTL 6.12'
_computing_structure_refinement 'Bruker SHELXTL 6.12'
_computing_structure_solution 'Bruker SHELXTL 6.12'
_diffrn_ambient_temperature 295(2)
_diffrn_measured_fraction_theta_full 0.996
_diffrn_measured_fraction_theta_max 0.996
_diffrn_measurement_device_type 'Bruker D8/SMART APEX II CCD'
_diffrn_measurement_method '\w scans'
_diffrn_radiation_monochromator graphite
_diffrn_radiation_source 'fine-focus sealed tube'
_diffrn_radiation_type MoK\a
_diffrn_radiation_wavelength 0.71073
_diffrn_reflns_av_R_equivalents 0.0170
_diffrn_reflns_av_sigmaI/netI 0.0089
_diffrn_reflns_limit_h_max 6
_diffrn_reflns_limit_h_min -6
_diffrn_reflns_limit_k_max 6
_diffrn_reflns_limit_k_min -6
_diffrn_reflns_limit_l_max 36
_diffrn_reflns_limit_l_min -36
_diffrn_reflns_number 2035
_diffrn_reflns_theta_full 32.98
_diffrn_reflns_theta_max 32.98
_diffrn_reflns_theta_min 2.54
_diffrn_standards_interval_count .
_diffrn_standards_interval_time .
_diffrn_standards_number 0
_exptl_absorpt_coefficient_mu 33.800
_exptl_absorpt_correction_T_max 0.2730
_exptl_absorpt_correction_T_min 0.0626
_exptl_absorpt_correction_type numerical
_exptl_absorpt_process_details 'Bruker SHELXTL 6.12 (Sheldrick, 2001)'
_exptl_crystal_colour grey
_exptl_crystal_density_diffrn 7.713
_exptl_crystal_density_method 'not measured'
_exptl_crystal_description plate
_exptl_crystal_F_000 876
_exptl_crystal_size_max 0.14
_exptl_crystal_size_mid 0.14
_exptl_crystal_size_min 0.07
_refine_diff_density_max 2.283
_refine_diff_density_min -1.454
_refine_diff_density_rms 0.211
_refine_ls_extinction_coef 0.0041(2)
_refine_ls_extinction_expression Fc^*^=kFc[1+0.001xFc^2^\l^3^/sin(2\q)]^-1/4^
_refine_ls_extinction_method SHELXL
_refine_ls_goodness_of_fit_ref 1.199
_refine_ls_hydrogen_treatment .
_refine_ls_matrix_type full
_refine_ls_number_parameters 20
_refine_ls_number_reflns 242
_refine_ls_number_restraints 1
_refine_ls_restrained_S_all 1.204
_refine_ls_R_factor_all 0.0226
_refine_ls_R_factor_gt 0.0223
_refine_ls_shift/su_max 0.000
_refine_ls_shift/su_mean 0.000
_refine_ls_structure_factor_coef Fsqd
_refine_ls_weighting_details 'calc w=1/[\s^2^(Fo^2^)+(0.0000P)^2^+13.1752P] where P=(Fo^2^+2Fc^2^)/3'
_refine_ls_weighting_scheme calc
_refine_ls_wR_factor_gt 0.0459
_refine_ls_wR_factor_ref 0.0460
_reflns_number_gt 241
_reflns_number_total 242
_reflns_threshold_expression I>2\s(I)
_cod_data_source_file JSSC-2012-192-325.cif
_cod_data_source_block SrAg4As2
_cod_original_sg_symbol_H-M 'R -3 m'
_cod_database_code 1562968

loop_
_symmetry_equiv_pos_as_xyz
'x, y, z'
'-y, x-y, z'
'-x+y, -x, z'
'y, x, -z'
'x-y, -y, -z'
'-x, -x+y, -z'
'x+2/3, y+1/3, z+1/3'
'-y+2/3, x-y+1/3, z+1/3'
'-x+y+2/3, -x+1/3, z+1/3'
'y+2/3, x+1/3, -z+1/3'
'x-y+2/3, -y+1/3, -z+1/3'
'-x+2/3, -x+y+1/3, -z+1/3'
'x+1/3, y+2/3, z+2/3'
'-y+1/3, x-y+2/3, z+2/3'
'-x+y+1/3, -x+2/3, z+2/3'
'y+1/3, x+2/3, -z+2/3'
'x-y+1/3, -y+2/3, -z+2/3'
'-x+1/3, -x+y+2/3, -z+2/3'
'-x, -y, -z'
'y, -x+y, -z'
'x-y, x, -z'
'-y, -x, z'
'-x+y, y, z'
'x, x-y, z'
'-x+2/3, -y+1/3, -z+1/3'
'y+2/3, -x+y+1/3, -z+1/3'
'x-y+2/3, x+1/3, -z+1/3'
'-y+2/3, -x+1/3, z+1/3'
'-x+y+2/3, y+1/3, z+1/3'
'x+2/3, x-y+1/3, z+1/3'
'-x+1/3, -y+2/3, -z+2/3'
'y+1/3, -x+y+2/3, -z+2/3'
'x-y+1/3, x+2/3, -z+2/3'
'-y+1/3, -x+2/3, z+2/3'
'-x+y+1/3, y+2/3, z+2/3'
'x+1/3, x-y+2/3, z+2/3'

loop_
_atom_site_label
_atom_site_type_symbol
_atom_site_fract_x
_atom_site_fract_y
_atom_site_fract_z
_atom_site_U_iso_or_equiv
_atom_site_adp_type
_atom_site_occupancy
_atom_site_symmetry_multiplicity
_atom_site_calc_flag
_atom_site_refinement_flags
_atom_site_disorder_assembly
_atom_site_disorder_group
Sr Sr 0.0000 0.0000 0.0000 0.0142(2) Uani 1 12 d S . .
Ag1A Ag 0.0000 0.0000 0.14597(5) 0.0346(5) Uani 0.789(8) 6 d SP . .
Ag1B Ag 0.7514(14) 0.2486(14) 0.1787(3) 0.018(3) Uiso 0.051(3) 2 d SP . .
Ag1C Ag 0.5000 0.0000 0.5000 0.030(6) Uiso 0.036(4) 4 d SP . .
Ag2 Ag 0.0000 0.0000 0.43066(3) 0.0268(2) Uani 1 6 d S . .
As As 0.0000 0.0000 0.25659(3) 0.0153(2) Uani 1 6 d S . .

loop_
_atom_site_aniso_label
_atom_site_aniso_U_11
_atom_site_aniso_U_22
_atom_site_aniso_U_33
_atom_site_aniso_U_23
_atom_site_aniso_U_13
_atom_site_aniso_U_12
Sr 0.0148(3) 0.0148(3) 0.0130(4) 0.000 0.000 0.00741(16)
Ag1A 0.0415(7) 0.0415(7) 0.0208(5) 0.000 0.000 0.0207(4)
Ag2 0.0243(3) 0.0243(3) 0.0319(4) 0.000 0.000 0.01213(14)
As 0.0152(3) 0.0152(3) 0.0155(4) 0.000 0.000 0.00760(14)

loop_
_atom_type_symbol
_atom_type_description
_atom_type_scat_dispersion_real
_atom_type_scat_dispersion_imag
_atom_type_scat_source
As As 0.0499 2.0058 'International Tables Vol C Tables 4.2.6.8 and 6.1.1.4'
Sr Sr -1.5307 3.2498 'International Tables Vol C Tables 4.2.6.8 and 6.1.1.4'
Ag Ag -0.8971 1.1015 'International Tables Vol C Tables 4.2.6.8 and 6.1.1.4'

loop_
_geom_angle_atom_site_label_1
_geom_angle_atom_site_label_2
_geom_angle_atom_site_label_3
_geom_angle
_geom_angle_site_symmetry_1
_geom_angle_site_symmetry_3
As Sr As 180.00(2) 25 13_444
As Sr As 90.302(19) 25 25_445
As Sr As 89.698(19) 13_444 25_445
As Sr As 89.698(19) 25 13_554
As Sr As 90.302(19) 13_444 13_554
As Sr As 180.00(2) 25_445 13_554
As Sr As 90.301(19) 25 25_455
As Sr As 89.699(19) 13_444 25_455
As Sr As 90.301(19) 25_445 25_455
As Sr As 89.699(19) 13_554 25_455
As Sr As 89.699(19) 25 13_544
As Sr As 90.301(19) 13_444 13_544
As Sr As 89.699(19) 25_445 13_544
As Sr As 90.301(19) 13_554 13_544
As Sr As 180.00(2) 25_455 13_544
As Sr Ag1A 54.949(13) 25 .
As Sr Ag1A 125.051(13) 13_444 .
As Sr Ag1A 54.949(13) 25_445 .
As Sr Ag1A 125.051(13) 13_554 .
As Sr Ag1A 54.949(13) 25_455 .
As Sr Ag1A 125.051(13) 13_544 .
As Sr Ag1A 125.051(13) 25 19
As Sr Ag1A 54.949(13) 13_444 19
As Sr Ag1A 125.051(13) 25_445 19
As Sr Ag1A 54.949(13) 13_554 19
As Sr Ag1A 125.051(13) 25_455 19
As Sr Ag1A 54.949(13) 13_544 19
Ag1A Sr Ag1A 180.0 . 19
As Sr Ag2 133.436(7) 25 25_445
As Sr Ag2 46.564(7) 13_444 25_445
As Sr Ag2 76.706(19) 25_445 25_445
As Sr Ag2 103.294(19) 13_554 25_445
As Sr Ag2 133.435(7) 25_455 25_445
As Sr Ag2 46.565(7) 13_544 25_445
Ag1A Sr Ag2 131.655(11) . 25_445
Ag1A Sr Ag2 48.345(11) 19 25_445
As Sr Ag2 46.564(7) 25 13_554
As Sr Ag2 133.436(7) 13_444 13_554
As Sr Ag2 103.294(19) 25_445 13_554
As Sr Ag2 76.706(19) 13_554 13_554
As Sr Ag2 46.565(7) 25_455 13_554
As Sr Ag2 133.435(7) 13_544 13_554
Ag1A Sr Ag2 48.345(11) . 13_554
Ag1A Sr Ag2 131.655(11) 19 13_554
Ag2 Sr Ag2 180.00(2) 25_445 13_554
As Sr Ag2 76.706(19) 25 25
As Sr Ag2 103.294(19) 13_444 25
As Sr Ag2 133.436(7) 25_445 25
As Sr Ag2 46.564(7) 13_554 25
As Sr Ag2 133.435(7) 25_455 25
As Sr Ag2 46.565(7) 13_544 25
Ag1A Sr Ag2 131.655(11) . 25
Ag1A Sr Ag2 48.345(11) 19 25
Ag2 Sr Ag2 80.640(17) 25_445 25
Ag2 Sr Ag2 99.360(17) 13_554 25
As Sr Ag2 103.294(19) 25 13_444
As Sr Ag2 76.706(19) 13_444 13_444
As Sr Ag2 46.564(7) 25_445 13_444
As Sr Ag2 133.436(7) 13_554 13_444
As Sr Ag2 46.565(7) 25_455 13_444
As Sr Ag2 133.435(7) 13_544 13_444
Ag1A Sr Ag2 48.345(11) . 13_444
Ag1A Sr Ag2 131.655(11) 19 13_444
Ag2 Sr Ag2 99.360(17) 25_445 13_444
Ag2 Sr Ag2 80.640(17) 13_554 13_444
Ag2 Sr Ag2 180.00(2) 25 13_444
Ag1B Ag1A Ag1B 111.6(5) 27_445 26_455
Ag1B Ag1A Ag1B 111.6(6) 27_445 25
Ag1B Ag1A Ag1B 111.6(5) 26_455 25
Ag1B Ag1A Ag1C 110.0(3) 27_445 15_554
Ag1B Ag1A Ag1C 110.0(3) 26_455 15_554
Ag1B Ag1A Ag1C 3.5(6) 25 15_554
Ag1B Ag1A Ag1C 3.5(6) 27_445 14_544
Ag1B Ag1A Ag1C 110.0(3) 26_455 14_544
Ag1B Ag1A Ag1C 110.0(3) 25 14_544
Ag1C Ag1A Ag1C 108.19(4) 15_554 14_544
Ag1B Ag1A Ag1C 110.0(3) 27_445 13_444
Ag1B Ag1A Ag1C 3.5(6) 26_455 13_444
Ag1B Ag1A Ag1C 110.0(3) 25 13_444
Ag1C Ag1A Ag1C 108.19(4) 15_554 13_444
Ag1C Ag1A Ag1C 108.19(4) 14_544 13_444
Ag1B Ag1A Ag1B 4.6(8) 27_445 3_665
Ag1B Ag1A Ag1B 109.4(2) 26_455 3_665
Ag1B Ag1A Ag1B 109.4(2) 25 3_665
Ag1C Ag1A Ag1B 107.58(10) 15_554 3_665
Ag1C Ag1A Ag1B 1.2(2) 14_544 3_665
Ag1C Ag1A Ag1B 107.58(10) 13_444 3_665
Ag1B Ag1A Ag1B 109.4(2) 27_445 2_545
Ag1B Ag1A Ag1B 4.6(8) 26_455 2_545
Ag1B Ag1A Ag1B 109.4(2) 25 2_545
Ag1C Ag1A Ag1B 107.58(10) 15_554 2_545
Ag1C Ag1A Ag1B 107.58(10) 14_544 2_545
Ag1C Ag1A Ag1B 1.2(2) 13_444 2_545
Ag1B Ag1A Ag1B 107.0(2) 3_665 2_545
Ag1B Ag1A Ag1B 109.4(2) 27_445 1_455
Ag1B Ag1A Ag1B 109.4(2) 26_455 1_455
Ag1B Ag1A Ag1B 4.6(8) 25 1_455
Ag1C Ag1A Ag1B 1.2(2) 15_554 1_455
Ag1C Ag1A Ag1B 107.58(10) 14_544 1_455
Ag1C Ag1A Ag1B 107.58(10) 13_444 1_455
Ag1B Ag1A Ag1B 107.0(2) 3_665 1_455
Ag1B Ag1A Ag1B 107.0(2) 2_545 1_455
Ag1B Ag1A As 72.8(6) 27_445 .
Ag1B Ag1A As 72.8(6) 26_455 .
Ag1B Ag1A As 72.8(6) 25 .
Ag1C Ag1A As 69.28(4) 15_554 .
Ag1C Ag1A As 69.28(4) 14_544 .
Ag1C Ag1A As 69.28(4) 13_444 .
Ag1B Ag1A As 68.12(19) 3_665 .
Ag1B Ag1A As 68.12(19) 2_545 .
Ag1B Ag1A As 68.12(19) 1_455 .
Ag1B Ag1A Ag1A 3.5(6) 27_445 25
Ag1B Ag1A Ag1A 110.0(3) 26_455 25
Ag1B Ag1A Ag1A 110.0(3) 25 25
Ag1C Ag1A Ag1A 108.19(4) 15_554 25
Ag1C Ag1A Ag1A 0.0 14_544 25
Ag1C Ag1A Ag1A 108.19(4) 13_444 25
Ag1B Ag1A Ag1A 1.2(2) 3_665 25
Ag1B Ag1A Ag1A 107.58(10) 2_545 25
Ag1B Ag1A Ag1A 107.58(10) 1_455 25
As Ag1A Ag1A 69.27(4) . 25
Ag1B Ag1A Ag1A 110.0(3) 27_445 25_445
Ag1B Ag1A Ag1A 3.5(6) 26_455 25_445
Ag1B Ag1A Ag1A 110.0(3) 25 25_445
Ag1C Ag1A Ag1A 108.19(4) 15_554 25_445
Ag1C Ag1A Ag1A 108.19(4) 14_544 25_445
Ag1C Ag1A Ag1A 0.0 13_444 25_445
Ag1B Ag1A Ag1A 107.58(10) 3_665 25_445
Ag1B Ag1A Ag1A 1.2(2) 2_545 25_445
Ag1B Ag1A Ag1A 107.58(10) 1_455 25_445
As Ag1A Ag1A 69.27(4) . 25_445
Ag1A Ag1A Ag1A 108.19(4) 25 25_445
Ag1B Ag1A Ag1A 110.0(3) 27_445 25_455
Ag1B Ag1A Ag1A 110.0(3) 26_455 25_455
Ag1B Ag1A Ag1A 3.5(6) 25 25_455
Ag1C Ag1A Ag1A 0.0 15_554 25_455
Ag1C Ag1A Ag1A 108.19(4) 14_544 25_455
Ag1C Ag1A Ag1A 108.19(4) 13_444 25_455
Ag1B Ag1A Ag1A 107.58(10) 3_665 25_455
Ag1B Ag1A Ag1A 107.58(10) 2_545 25_455
Ag1B Ag1A Ag1A 1.2(2) 1_455 25_455
As Ag1A Ag1A 69.27(4) . 25_455
Ag1A Ag1A Ag1A 108.19(4) 25 25_455
Ag1A Ag1A Ag1A 108.19(4) 25_445 25_455
Ag1B Ag1A Ag2 173.3(6) 27_445 13_444
Ag1B Ag1A Ag2 71.6(3) 26_455 13_444
Ag1B Ag1A Ag2 71.6(3) 25 13_444
Ag1C Ag1A Ag2 73.529(16) 15_554 13_444
Ag1C Ag1A Ag2 176.75(6) 14_544 13_444
Ag1C Ag1A Ag2 73.529(16) 13_444 13_444
Ag1B Ag1A Ag2 177.91(19) 3_665 13_444
Ag1B Ag1A Ag2 74.19(11) 2_545 13_444
Ag1B Ag1A Ag2 74.19(11) 1_455 13_444
As Ag1A Ag2 113.97(3) . 13_444
Ag1A Ag1A Ag2 176.75(6) 25 13_444
Ag1A Ag1A Ag2 73.530(16) 25_445 13_444
Ag1A Ag1A Ag2 73.531(16) 25_455 13_444
Ag1B Ag1A Ag2 71.6(3) 27_445 13_554
Ag1B Ag1A Ag2 173.3(6) 26_455 13_554
Ag1B Ag1A Ag2 71.6(3) 25 13_554
Ag1C Ag1A Ag2 73.529(16) 15_554 13_554
Ag1C Ag1A Ag2 73.529(16) 14_544 13_554
Ag1C Ag1A Ag2 176.75(6) 13_444 13_554
Ag1B Ag1A Ag2 74.19(11) 3_665 13_554
Ag1B Ag1A Ag2 177.91(19) 2_545 13_554
Ag1B Ag1A Ag2 74.19(11) 1_455 13_554
As Ag1A Ag2 113.97(3) . 13_554
Ag1A Ag1A Ag2 73.530(16) 25 13_554
Ag1A Ag1A Ag2 176.75(6) 25_445 13_554
Ag1A Ag1A Ag2 73.531(16) 25_455 13_554
Ag2 Ag1A Ag2 104.62(3) 13_444 13_554
Ag1B Ag1A Ag2 71.6(3) 27_445 13_544
Ag1B Ag1A Ag2 71.6(3) 26_455 13_544
Ag1B Ag1A Ag2 173.3(6) 25 13_544
Ag1C Ag1A Ag2 176.75(6) 15_554 13_544
Ag1C Ag1A Ag2 73.528(16) 14_544 13_544
Ag1C Ag1A Ag2 73.528(16) 13_444 13_544
Ag1B Ag1A Ag2 74.19(11) 3_665 13_544
Ag1B Ag1A Ag2 74.19(11) 2_545 13_544
Ag1B Ag1A Ag2 177.91(19) 1_455 13_544
As Ag1A Ag2 113.97(3) . 13_544
Ag1A Ag1A Ag2 73.531(16) 25 13_544
Ag1A Ag1A Ag2 73.531(16) 25_445 13_544
Ag1A Ag1A Ag2 176.75(6) 25_455 13_544
Ag2 Ag1A Ag2 104.62(3) 13_444 13_544
Ag2 Ag1A Ag2 104.62(3) 13_554 13_544
Ag1B Ag1A As 124.2(3) 27_445 25_445
Ag1B Ag1A As 49.6(6) 26_455 25_445
Ag1B Ag1A As 124.2(3) 25 25_445
Ag1C Ag1A As 125.759(18) 15_554 25_445
Ag1C Ag1A As 125.759(18) 14_544 25_445
Ag1C Ag1A As 53.04(3) 13_444 25_445
Ag1B Ag1A As 126.25(8) 3_665 25_445
Ag1B Ag1A As 54.20(19) 2_545 25_445
Ag1B Ag1A As 126.25(8) 1_455 25_445
As Ag1A As 122.32(2) . 25_445
Ag1A Ag1A As 125.761(17) 25 25_445
Ag1A Ag1A As 53.05(3) 25_445 25_445
Ag1A Ag1A As 125.760(17) 25_455 25_445
Ag2 Ag1A As 52.890(12) 13_444 25_445
Ag2 Ag1A As 123.70(4) 13_554 25_445
Ag2 Ag1A As 52.891(12) 13_544 25_445
Ag1B Ag1A As 49.6(6) 27_445 25
Ag1B Ag1A As 124.2(3) 26_455 25
Ag1B Ag1A As 124.2(3) 25 25
Ag1C Ag1A As 125.759(18) 15_554 25
Ag1C Ag1A As 53.04(3) 14_544 25
Ag1C Ag1A As 125.759(18) 13_444 25
Ag1B Ag1A As 54.20(19) 3_665 25
Ag1B Ag1A As 126.25(8) 2_545 25
Ag1B Ag1A As 126.25(8) 1_455 25
As Ag1A As 122.32(2) . 25
Ag1A Ag1A As 53.05(3) 25 25
Ag1A Ag1A As 125.761(17) 25_445 25
Ag1A Ag1A As 125.760(17) 25_455 25
Ag2 Ag1A As 123.70(4) 13_444 25
Ag2 Ag1A As 52.890(12) 13_554 25
Ag2 Ag1A As 52.891(12) 13_544 25
As Ag1A As 94.08(3) 25_445 25
Ag1B Ag1A As 124.2(3) 27_445 25_455
Ag1B Ag1A As 124.2(3) 26_455 25_455
Ag1B Ag1A As 49.6(6) 25 25_455
Ag1C Ag1A As 53.04(3) 15_554 25_455
Ag1C Ag1A As 125.760(18) 14_544 25_455
Ag1C Ag1A As 125.760(18) 13_444 25_455
Ag1B Ag1A As 126.25(8) 3_665 25_455
Ag1B Ag1A As 126.25(8) 2_545 25_455
Ag1B Ag1A As 54.20(19) 1_455 25_455
As Ag1A As 122.32(2) . 25_455
Ag1A Ag1A As 125.760(17) 25 25_455
Ag1A Ag1A As 125.760(17) 25_445 25_455
Ag1A Ag1A As 53.05(3) 25_455 25_455
Ag2 Ag1A As 52.891(12) 13_444 25_455
Ag2 Ag1A As 52.891(12) 13_554 25_455
Ag2 Ag1A As 123.70(4) 13_544 25_455
As Ag1A As 94.08(3) 25_445 25_455
As Ag1A As 94.08(3) 25 25_455
Ag1B Ag1A Ag1B 10.9(2) 27_445 2_655
Ag1B Ag1A Ag1B 122.2(3) 26_455 2_655
Ag1B Ag1A Ag1B 103.02(17) 25 2_655
Ag1C Ag1A Ag1B 101.80(11) 15_554 2_655
Ag1C Ag1A Ag1B 12.17(18) 14_544 2_655
Ag1C Ag1A Ag1B 120.3(2) 13_444 2_655
Ag1B Ag1A Ag1B 12.76(19) 3_665 2_655
Ag1B Ag1A Ag1B 119.7(2) 2_545 2_655
Ag1B Ag1A Ag1B 101.39(17) 1_455 2_655
As Ag1A Ag1B 75.39(16) . 2_655
Ag1A Ag1A Ag1B 12.17(18) 25 2_655
Ag1A Ag1A Ag1B 120.3(2) 25_445 2_655
Ag1A Ag1A Ag1B 101.80(11) 25_455 2_655
Ag2 Ag1A Ag1B 166.0(2) 13_444 2_655
Ag2 Ag1A Ag1B 61.43(19) 13_554 2_655
Ag2 Ag1A Ag1B 79.37(11) 13_544 2_655
As Ag1A Ag1B 132.22(11) 25_445 2_655
As Ag1A Ag1B 48.12(14) 25 2_655
As Ag1A Ag1B 113.60(19) 25_455 2_655
Ag1B Ag1A Ag1B 11.0(2) 27_445 .
Ag1B Ag1A Ag1B 103.02(17) 26_455 .
Ag1B Ag1A Ag1B 122.2(3) 25 .
Ag1C Ag1A Ag1B 120.3(2) 15_554 .
Ag1C Ag1A Ag1B 12.17(18) 14_544 .
Ag1C Ag1A Ag1B 101.80(11) 13_444 .
Ag1B Ag1A Ag1B 12.76(19) 3_665 .
Ag1B Ag1A Ag1B 101.39(17) 2_545 .
Ag1B Ag1A Ag1B 119.7(2) 1_455 .
As Ag1A Ag1B 75.39(16) . .
Ag1A Ag1A Ag1B 12.17(18) 25 .
Ag1A Ag1A Ag1B 101.80(11) 25_445 .
Ag1A Ag1A Ag1B 120.3(2) 25_455 .
Ag2 Ag1A Ag1B 166.0(2) 13_444 .
Ag2 Ag1A Ag1B 79.37(11) 13_554 .
Ag2 Ag1A Ag1B 61.43(19) 13_544 .
As Ag1A Ag1B 113.60(18) 25_445 .
As Ag1A Ag1B 48.12(14) 25 .
As Ag1A Ag1B 132.22(11) 25_455 .
Ag1B Ag1A Ag1B 21.4(3) 2_655 .
Ag1B Ag1A Ag1B 122.2(3) 27_445 3
Ag1B Ag1A Ag1B 10.9(2) 26_455 3
Ag1B Ag1A Ag1B 103.02(17) 25 3
Ag1C Ag1A Ag1B 101.80(11) 15_554 3
Ag1C Ag1A Ag1B 120.3(2) 14_544 3
Ag1C Ag1A Ag1B 12.17(18) 13_444 3
Ag1B Ag1A Ag1B 119.7(2) 3_665 3
Ag1B Ag1A Ag1B 12.76(19) 2_545 3
Ag1B Ag1A Ag1B 101.39(17) 1_455 3
As Ag1A Ag1B 75.39(16) . 3
Ag1A Ag1A Ag1B 120.3(2) 25 3
Ag1A Ag1A Ag1B 12.17(18) 25_445 3
Ag1A Ag1A Ag1B 101.80(11) 25_455 3
Ag2 Ag1A Ag1B 61.43(19) 13_444 3
Ag2 Ag1A Ag1B 166.0(2) 13_554 3
Ag2 Ag1A Ag1B 79.37(11) 13_544 3
As Ag1A Ag1B 48.12(14) 25_445 3
As Ag1A Ag1B 132.22(11) 25 3
As Ag1A Ag1B 113.60(19) 25_455 3
Ag1B Ag1A Ag1B 132.5(4) 2_655 3
Ag1B Ag1A Ag1B 113.86(13) . 3
Ag1B Ag1A Ag1B 103.02(17) 27_445 1_445
Ag1B Ag1A Ag1B 11.0(2) 26_455 1_445
Ag1B Ag1A Ag1B 122.2(3) 25 1_445
Ag1C Ag1A Ag1B 120.3(2) 15_554 1_445
Ag1C Ag1A Ag1B 101.80(11) 14_544 1_445
Ag1C Ag1A Ag1B 12.17(18) 13_444 1_445
Ag1B Ag1A Ag1B 101.39(17) 3_665 1_445
Ag1B Ag1A Ag1B 12.76(19) 2_545 1_445
Ag1B Ag1A Ag1B 119.7(2) 1_455 1_445
As Ag1A Ag1B 75.39(16) . 1_445
Ag1A Ag1A Ag1B 101.80(11) 25 1_445
Ag1A Ag1A Ag1B 12.17(18) 25_445 1_445
Ag1A Ag1A Ag1B 120.3(2) 25_455 1_445
Ag2 Ag1A Ag1B 79.37(11) 13_444 1_445
Ag2 Ag1A Ag1B 166.0(2) 13_554 1_445
Ag2 Ag1A Ag1B 61.43(19) 13_544 1_445
As Ag1A Ag1B 48.12(14) 25_445 1_445
As Ag1A Ag1B 113.60(18) 25 1_445
As Ag1A Ag1B 132.22(11) 25_455 1_445
Ag1B Ag1A Ag1B 113.86(13) 2_655 1_445
Ag1B Ag1A Ag1B 93.7(3) . 1_445
Ag1B Ag1A Ag1B 21.4(3) 3 1_445
Ag1B Ag1A Ag1B 103.02(17) 27_445 2
Ag1B Ag1A Ag1B 122.2(3) 26_455 2
Ag1B Ag1A Ag1B 10.9(2) 25 2
Ag1C Ag1A Ag1B 12.17(18) 15_554 2
Ag1C Ag1A Ag1B 101.80(11) 14_544 2
Ag1C Ag1A Ag1B 120.3(2) 13_444 2
Ag1B Ag1A Ag1B 101.39(17) 3_665 2
Ag1B Ag1A Ag1B 119.7(2) 2_545 2
Ag1B Ag1A Ag1B 12.76(19) 1_455 2
As Ag1A Ag1B 75.39(16) . 2
Ag1A Ag1A Ag1B 101.80(11) 25 2
Ag1A Ag1A Ag1B 120.3(2) 25_445 2
Ag1A Ag1A Ag1B 12.17(18) 25_455 2
Ag2 Ag1A Ag1B 79.37(11) 13_444 2
Ag2 Ag1A Ag1B 61.43(19) 13_554 2
Ag2 Ag1A Ag1B 166.0(2) 13_544 2
As Ag1A Ag1B 132.22(11) 25_445 2
As Ag1A Ag1B 113.60(19) 25 2
As Ag1A Ag1B 48.12(14) 25_455 2
Ag1B Ag1A Ag1B 93.7(3) 2_655 2
Ag1B Ag1A Ag1B 113.86(12) . 2
Ag1B Ag1A Ag1B 113.86(13) 3 2
Ag1B Ag1A Ag1B 132.5(4) 1_445 2
Ag1B Ag1A Ag1B 122.2(3) 27_445 3_565
Ag1B Ag1A Ag1B 103.02(17) 26_455 3_565
Ag1B Ag1A Ag1B 10.9(2) 25 3_565
Ag1C Ag1A Ag1B 12.17(18) 15_554 3_565
Ag1C Ag1A Ag1B 120.3(2) 14_544 3_565
Ag1C Ag1A Ag1B 101.80(11) 13_444 3_565
Ag1B Ag1A Ag1B 119.7(2) 3_665 3_565
Ag1B Ag1A Ag1B 101.39(17) 2_545 3_565
Ag1B Ag1A Ag1B 12.76(19) 1_455 3_565
As Ag1A Ag1B 75.39(16) . 3_565
Ag1A Ag1A Ag1B 120.3(2) 25 3_565
Ag1A Ag1A Ag1B 101.80(11) 25_445 3_565
Ag1A Ag1A Ag1B 12.17(18) 25_455 3_565
Ag2 Ag1A Ag1B 61.43(19) 13_444 3_565
Ag2 Ag1A Ag1B 79.37(11) 13_554 3_565
Ag2 Ag1A Ag1B 166.0(2) 13_544 3_565
As Ag1A Ag1B 113.60(19) 25_445 3_565
As Ag1A Ag1B 132.22(11) 25 3_565
As Ag1A Ag1B 48.12(14) 25_455 3_565
Ag1B Ag1A Ag1B 113.86(13) 2_655 3_565
Ag1B Ag1A Ag1B 132.5(4) . 3_565
Ag1B Ag1A Ag1B 93.7(3) 3 3_565
Ag1B Ag1A Ag1B 113.86(12) 1_445 3_565
Ag1B Ag1A Ag1B 21.4(3) 2 3_565
Ag1B Ag1A Sr 107.2(6) 27_445 .
Ag1B Ag1A Sr 107.2(6) 26_455 .
Ag1B Ag1A Sr 107.2(6) 25 .
Ag1C Ag1A Sr 110.72(4) 15_554 .
Ag1C Ag1A Sr 110.72(4) 14_544 .
Ag1C Ag1A Sr 110.72(4) 13_444 .
Ag1B Ag1A Sr 111.88(19) 3_665 .
Ag1B Ag1A Sr 111.88(19) 2_545 .
Ag1B Ag1A Sr 111.88(19) 1_455 .
As Ag1A Sr 180.0 . .
Ag1A Ag1A Sr 110.73(4) 25 .
Ag1A Ag1A Sr 110.73(4) 25_445 .
Ag1A Ag1A Sr 110.73(4) 25_455 .
Ag2 Ag1A Sr 66.03(3) 13_444 .
Ag2 Ag1A Sr 66.03(3) 13_554 .
Ag2 Ag1A Sr 66.03(3) 13_544 .
As Ag1A Sr 57.68(2) 25_445 .
As Ag1A Sr 57.68(2) 25 .
As Ag1A Sr 57.68(2) 25_455 .
Ag1B Ag1A Sr 104.61(16) 2_655 .
Ag1B Ag1A Sr 104.61(16) . .
Ag1B Ag1A Sr 104.61(16) 3 .
Ag1B Ag1A Sr 104.61(16) 1_445 .
Ag1B Ag1A Sr 104.61(16) 2 .
Ag1B Ag1A Sr 104.61(16) 3_565 .
Ag1A Ag1B Ag1C 173.1(12) 25 15_654
Ag1A Ag1B Ag1B 34.2(3) 25 3_665
Ag1C Ag1B Ag1B 142.2(3) 15_654 3_665
Ag1A Ag1B Ag1B 34.2(3) 25 2_655
Ag1C Ag1B Ag1B 142.2(3) 15_654 2_655
Ag1B Ag1B Ag1B 60.000(7) 3_665 2_655
Ag1A Ag1B Ag1B 173.1(12) 25 25_655
Ag1C Ag1B Ag1B 0.006(2) 15_654 25_655
Ag1B Ag1B Ag1B 142.2(3) 3_665 25_655
Ag1B Ag1B Ag1B 142.2(3) 2_655 25_655
Ag1A Ag1B Ag1C 48.2(4) 25 14_544
Ag1C Ag1B Ag1C 128.0(5) 15_654 14_544
Ag1B Ag1B Ag1C 14.2(3) 3_665 14_544
Ag1B Ag1B Ag1C 70.9(2) 2_655 14_544
Ag1B Ag1B Ag1C 128.0(5) 25_655 14_544
Ag1A Ag1B Ag1C 48.2(4) 25 13_554
Ag1C Ag1B Ag1C 128.0(5) 15_654 13_554
Ag1B Ag1B Ag1C 70.9(2) 3_665 13_554
Ag1B Ag1B Ag1C 14.2(3) 2_655 13_554
Ag1B Ag1B Ag1C 128.0(5) 25_655 13_554
Ag1C Ag1B Ag1C 80.0(4) 14_544 13_554
Ag1A Ag1B Ag1A 175.4(8) 25 1_655
Ag1C Ag1B Ag1A 2.3(4) 15_654 1_655
Ag1B Ag1B Ag1A 143.48(10) 3_665 1_655
Ag1B Ag1B Ag1A 143.48(10) 2_655 1_655
Ag1B Ag1B Ag1A 2.3(4) 25_655 1_655
Ag1C Ag1B Ag1A 129.3(3) 14_544 1_655
Ag1C Ag1B Ag1A 129.3(3) 13_554 1_655
Ag1A Ag1B Ag1B 165.9(3) 25 26
Ag1C Ag1B Ag1B 16.9(4) 15_654 26
Ag1B Ag1B Ag1B 134.2(2) 3_665 26
Ag1B Ag1B Ag1B 159.1(3) 2_655 26
Ag1B Ag1B Ag1B 16.9(4) 25_655 26
Ag1C Ag1B Ag1B 120.9(2) 14_544 26
Ag1C Ag1B Ag1B 145.0(6) 13_554 26
Ag1A Ag1B Ag1B 15.7(3) 1_655 26
Ag1A Ag1B Ag1B 165.9(4) 25 27_545
Ag1C Ag1B Ag1B 16.9(4) 15_654 27_545
Ag1B Ag1B Ag1B 159.1(3) 3_665 27_545
Ag1B Ag1B Ag1B 134.2(2) 2_655 27_545
Ag1B Ag1B Ag1B 16.9(4) 25_655 27_545
Ag1C Ag1B Ag1B 145.0(6) 14_544 27_545
Ag1C Ag1B Ag1B 120.9(2) 13_554 27_545
Ag1A Ag1B Ag1B 15.7(3) 1_655 27_545
Ag1B Ag1B Ag1B 27.5(5) 26 27_545
Ag1A Ag1B Ag1B 54.8(3) 25 27_445
Ag1C Ag1B Ag1B 121.3(6) 15_654 27_445
Ag1B Ag1B Ag1B 20.9(3) 3_665 27_445
Ag1B Ag1B Ag1B 76.3(2) 2_655 27_445
Ag1B Ag1B Ag1B 121.3(6) 25_655 27_445
Ag1C Ag1B Ag1B 6.68(6) 14_544 27_445
Ag1C Ag1B Ag1B 84.4(4) 13_554 27_445
Ag1A Ag1B Ag1B 122.6(4) 1_655 27_445
Ag1B Ag1B Ag1B 114.5(3) 26 27_445
Ag1B Ag1B Ag1B 138.3(7) 27_545 27_445
Ag1A Ag1B Ag1B 54.8(3) 25 26_565
Ag1C Ag1B Ag1B 121.3(6) 15_654 26_565
Ag1B Ag1B Ag1B 76.3(2) 3_665 26_565
Ag1B Ag1B Ag1B 20.9(3) 2_655 26_565
Ag1B Ag1B Ag1B 121.3(6) 25_655 26_565
Ag1C Ag1B Ag1B 84.4(4) 14_544 26_565
Ag1C Ag1B Ag1B 6.68(6) 13_554 26_565
Ag1A Ag1B Ag1B 122.6(4) 1_655 26_565
Ag1B Ag1B Ag1B 138.3(7) 26 26_565
Ag1B Ag1B Ag1B 114.5(3) 27_545 26_565
Ag1B Ag1B Ag1B 88.3(5) 27_445 26_565
Ag1A Ag1B As 92.0(7) 25 25
Ag1C Ag1B As 81.1(6) 15_654 25
Ag1B Ag1B As 76.8(2) 3_665 25
Ag1B Ag1B As 76.8(2) 2_655 25
Ag1B Ag1B As 81.1(6) 25_655 25
Ag1C Ag1B As 69.2(2) 14_544 25
Ag1C Ag1B As 69.2(2) 13_554 25
Ag1A Ag1B As 83.4(3) 1_655 25
Ag1B Ag1B As 91.1(5) 26 25
Ag1B Ag1B As 91.1(5) 27_545 25
Ag1B Ag1B As 65.9(3) 27_445 25
Ag1B Ag1B As 65.9(3) 26_565 25
Ag1A Ag1B As 119.1(7) 25 1_655
Ag1C Ag1B As 67.8(6) 15_654 1_655
Ag1B Ag1B As 128.79(18) 3_665 1_655
Ag1B Ag1B As 128.79(18) 2_655 1_655
Ag1B Ag1B As 67.8(6) 25_655 1_655
Ag1C Ag1B As 130.9(3) 14_544 1_655
Ag1C Ag1B As 130.9(3) 13_554 1_655
Ag1A Ag1B As 65.5(2) 1_655 1_655
Ag1B Ag1B As 58.9(3) 26 1_655
Ag1B Ag1B As 58.9(3) 27_545 1_655
Ag1B Ag1B As 130.8(3) 27_445 1_655
Ag1B Ag1B As 130.8(3) 26_565 1_655
As Ag1B As 148.9(5) 25 1_655
Ag1A Ag1B Ag2 94.4(4) 25 31_655
Ag1C Ag1B Ag2 89.5(4) 15_654 31_655
Ag1B Ag1B Ag2 128.3(2) 3_665 31_655
Ag1B Ag1B Ag2 77.8(2) 2_655 31_655
Ag1B Ag1B Ag2 89.5(4) 25_655 31_655
Ag1C Ag1B Ag2 142.5(5) 14_544 31_655
Ag1C Ag1B Ag2 74.00(11) 13_554 31_655
Ag1A Ag1B Ag2 88.2(3) 1_655 31_655
Ag1B Ag1B Ag2 95.5(4) 26 31_655
Ag1B Ag1B Ag2 72.53(15) 27_545 31_655
Ag1B Ag1B Ag2 149.2(6) 27_445 31_655
Ag1B Ag1B Ag2 72.53(15) 26_565 31_655
As Ag1B Ag2 123.17(14) 25 31_655
As Ag1B Ag2 58.82(14) 1_655 31_655
Ag1A Ag1B Ag2 94.4(4) 25 31_545
Ag1C Ag1B Ag2 89.5(4) 15_654 31_545
Ag1B Ag1B Ag2 77.8(2) 3_665 31_545
Ag1B Ag1B Ag2 128.3(2) 2_655 31_545
Ag1B Ag1B Ag2 89.5(4) 25_655 31_545
Ag1C Ag1B Ag2 74.00(11) 14_544 31_545
Ag1C Ag1B Ag2 142.5(5) 13_554 31_545
Ag1A Ag1B Ag2 88.2(3) 1_655 31_545
Ag1B Ag1B Ag2 72.53(15) 26 31_545
Ag1B Ag1B Ag2 95.5(4) 27_545 31_545
Ag1B Ag1B Ag2 72.53(15) 27_445 31_545
Ag1B Ag1B Ag2 149.2(6) 26_565 31_545
As Ag1B Ag2 123.17(14) 25 31_545
As Ag1B Ag2 58.82(14) 1_655 31_545
Ag2 Ag1B Ag2 112.5(2) 31_655 31_545
Ag1A Ag1B Ag1C 154.3(3) 25 13_544
Ag1C Ag1B Ag1C 29.1(3) 15_654 13_544
Ag1B Ag1B Ag1C 126.28(9) 3_665 13_544
Ag1B Ag1B Ag1C 171.30(13) 2_655 13_544
Ag1B Ag1B Ag1C 29.1(3) 25_655 13_544
Ag1C Ag1B Ag1C 114.29(19) 14_544 13_544
Ag1C Ag1B Ag1C 157.1(4) 13_554 13_544
Ag1A Ag1B Ag1C 27.84(11) 1_655 13_544
Ag1B Ag1B Ag1C 12.2(2) 26 13_544
Ag1B Ag1B Ag1C 37.9(3) 27_545 13_544
Ag1B Ag1B Ag1C 108.5(2) 27_445 13_544
Ag1B Ag1B Ag1C 150.4(5) 26_565 13_544
As Ag1B Ag1C 98.2(3) 25 13_544
As Ag1B Ag1C 53.83(18) 1_655 13_544
Ag2 Ag1B Ag1C 99.5(3) 31_655 13_544
Ag2 Ag1B Ag1C 60.37(15) 31_545 13_544
Ag1A Ag1B Ag1C 154.3(3) 25 14_644
Ag1C Ag1B Ag1C 29.1(3) 15_654 14_644
Ag1B Ag1B Ag1C 171.30(13) 3_665 14_644
Ag1B Ag1B Ag1C 126.28(9) 2_655 14_644
Ag1B Ag1B Ag1C 29.1(3) 25_655 14_644
Ag1C Ag1B Ag1C 157.1(4) 14_544 14_644
Ag1C Ag1B Ag1C 114.29(19) 13_554 14_644
Ag1A Ag1B Ag1C 27.84(11) 1_655 14_644
Ag1B Ag1B Ag1C 37.9(3) 26 14_644
Ag1B Ag1B Ag1C 12.2(2) 27_545 14_644
Ag1B Ag1B Ag1C 150.4(5) 27_445 14_644
Ag1B Ag1B Ag1C 108.5(2) 26_565 14_644
As Ag1B Ag1C 98.2(3) 25 14_644
As Ag1B Ag1C 53.83(18) 1_655 14_644
Ag2 Ag1B Ag1C 60.37(15) 31_655 14_644
Ag2 Ag1B Ag1C 99.5(3) 31_545 14_644
Ag1C Ag1B Ag1C 46.75(18) 13_544 14_644
Ag1A Ag1B Ag2 112.9(4) 25 13_544
Ag1C Ag1B Ag2 63.1(3) 15_654 13_544
Ag1B Ag1B Ag2 79.1(2) 3_665 13_544
Ag1B Ag1B Ag2 123.57(17) 2_655 13_544
Ag1B Ag1B Ag2 63.1(3) 25_655 13_544
Ag1C Ag1B Ag2 64.95(15) 14_544 13_544
Ag1C Ag1B Ag2 122.0(3) 13_554 13_544
Ag1A Ag1B Ag2 64.4(2) 1_655 13_544
Ag1B Ag1B Ag2 58.3(2) 26 13_544
Ag1B Ag1B Ag2 80.0(5) 27_545 13_544
Ag1B Ag1B Ag2 58.3(2) 27_445 13_544
Ag1B Ag1B Ag2 120.5(4) 26_565 13_544
As Ag1B Ag2 55.99(13) 25 13_544
As Ag1B Ag2 106.7(3) 1_655 13_544
Ag2 Ag1B Ag2 152.5(4) 31_655 13_544
Ag2 Ag1B Ag2 69.76(9) 31_545 13_544
Ag1C Ag1B Ag2 56.60(15) 13_544 13_544
Ag1C Ag1B Ag2 92.2(3) 14_644 13_544
Ag1A Ag1B Ag2 112.9(4) 25 13_654
Ag1C Ag1B Ag2 63.1(3) 15_654 13_654
Ag1B Ag1B Ag2 123.57(17) 3_665 13_654
Ag1B Ag1B Ag2 79.1(2) 2_655 13_654
Ag1B Ag1B Ag2 63.1(3) 25_655 13_654
Ag1C Ag1B Ag2 122.0(3) 14_544 13_654
Ag1C Ag1B Ag2 64.95(15) 13_554 13_654
Ag1A Ag1B Ag2 64.4(2) 1_655 13_654
Ag1B Ag1B Ag2 80.0(5) 26 13_654
Ag1B Ag1B Ag2 58.3(2) 27_545 13_654
Ag1B Ag1B Ag2 120.5(4) 27_445 13_654
Ag1B Ag1B Ag2 58.3(2) 26_565 13_654
As Ag1B Ag2 55.99(13) 25 13_654
As Ag1B Ag2 106.7(3) 1_655 13_654
Ag2 Ag1B Ag2 69.76(9) 31_655 13_654
Ag2 Ag1B Ag2 152.5(4) 31_545 13_654
Ag1C Ag1B Ag2 92.2(3) 13_544 13_654
Ag1C Ag1B Ag2 56.60(15) 14_644 13_654
Ag2 Ag1B Ag2 95.7(3) 13_544 13_654
Ag1A Ag1B Ag1A 57.8(3) 25 .
Ag1C Ag1B Ag1A 118.5(4) 15_654 .
Ag1B Ag1B Ag1A 23.76(19) 3_665 .
Ag1B Ag1B Ag1A 79.30(15) 2_655 .
Ag1B Ag1B Ag1A 118.5(4) 25_655 .
Ag1C Ag1B Ag1A 9.63(11) 14_544 .
Ag1C Ag1B Ag1A 87.2(3) 13_554 .
Ag1A Ag1B Ag1A 119.7(2) 1_655 .
Ag1B Ag1B Ag1A 111.41(18) 26 .
Ag1B Ag1B Ag1A 135.4(5) 27_545 .
Ag1B Ag1B Ag1A 3.13(12) 27_445 .
Ag1B Ag1B Ag1A 91.0(4) 26_565 .
As Ag1B Ag1A 65.75(14) 25 .
As Ag1B Ag1A 129.34(13) 1_655 .
Ag2 Ag1B Ag1A 152.1(4) 31_655 .
Ag2 Ag1B Ag1A 70.73(9) 31_545 .
Ag1C Ag1B Ag1A 105.36(11) 13_544 .
Ag1C Ag1B Ag1A 147.5(3) 14_644 .
Ag2 Ag1B Ag1A 55.38(7) 13_544 .
Ag2 Ag1B Ag1A 120.9(2) 13_654 .
Ag1A Ag1B Ag1A 57.8(3) 25 1_665
Ag1C Ag1B Ag1A 118.5(4) 15_654 1_665
Ag1B Ag1B Ag1A 79.30(15) 3_665 1_665
Ag1B Ag1B Ag1A 23.76(19) 2_655 1_665
Ag1B Ag1B Ag1A 118.5(4) 25_655 1_665
Ag1C Ag1B Ag1A 87.2(3) 14_544 1_665
Ag1C Ag1B Ag1A 9.63(11) 13_554 1_665
Ag1A Ag1B Ag1A 119.7(2) 1_655 1_665
Ag1B Ag1B Ag1A 135.4(5) 26 1_665
Ag1B Ag1B Ag1A 111.41(18) 27_545 1_665
Ag1B Ag1B Ag1A 91.0(4) 27_445 1_665
Ag1B Ag1B Ag1A 3.13(11) 26_565 1_665
As Ag1B Ag1A 65.75(14) 25 1_665
As Ag1B Ag1A 129.34(13) 1_655 1_665
Ag2 Ag1B Ag1A 70.73(9) 31_655 1_665
Ag2 Ag1B Ag1A 152.1(4) 31_545 1_665
Ag1C Ag1B Ag1A 147.5(3) 13_544 1_665
Ag1C Ag1B Ag1A 105.36(11) 14_644 1_665
Ag2 Ag1B Ag1A 120.9(2) 13_544 1_665
Ag2 Ag1B Ag1A 55.38(7) 13_654 1_665
Ag1A Ag1B Ag1A 93.7(3) . 1_665
Ag1A Ag1B Ag1B 65.23(13) 25 26_455
Ag1C Ag1B Ag1B 112.2(3) 15_654 26_455
Ag1B Ag1B Ag1B 31.47(8) 3_665 26_455
Ag1B Ag1B Ag1B 90.000(8) 2_655 26_455
Ag1B Ag1B Ag1B 112.2(3) 25_655 26_455
Ag1C Ag1B Ag1B 19.1(2) 14_544 26_455
Ag1C Ag1B Ag1B 98.7(2) 13_554 26_455
Ag1A Ag1B Ag1B 113.1(2) 1_655 26_455
Ag1B Ag1B Ag1B 102.7(2) 26 26_455
Ag1B Ag1B Ag1B 128.7(4) 27_545 26_455
Ag1B Ag1B Ag1B 14.4(2) 27_445 26_455
Ag1B Ag1B Ag1B 102.7(2) 26_565 26_455
As Ag1B Ag1B 72.7(2) 25 26_455
As Ag1B Ag1B 118.4(2) 1_655 26_455
Ag2 Ag1B Ag1B 155.9(4) 31_655 26_455
Ag2 Ag1B Ag1B 59.6(2) 31_545 26_455
Ag1C Ag1B Ag1B 95.36(9) 13_544 26_455
Ag1C Ag1B Ag1B 140.4(2) 14_644 26_455
Ag2 Ag1B Ag1B 50.27(16) 13_544 26_455
Ag2 Ag1B Ag1B 128.7(3) 13_654 26_455
Ag1A Ag1B Ag1B 11.75(17) . 26_455
Ag1A Ag1B Ag1B 105.41(14) 1_665 26_455
Ag1A Ag1B Ag1B 65.23(13) 25 27
Ag1C Ag1B Ag1B 112.2(3) 15_654 27
Ag1B Ag1B Ag1B 90.000(8) 3_665 27
Ag1B Ag1B Ag1B 31.47(8) 2_655 27
Ag1B Ag1B Ag1B 112.2(3) 25_655 27
Ag1C Ag1B Ag1B 98.7(2) 14_544 27
Ag1C Ag1B Ag1B 19.1(2) 13_554 27
Ag1A Ag1B Ag1B 113.1(2) 1_655 27
Ag1B Ag1B Ag1B 128.7(4) 26 27
Ag1B Ag1B Ag1B 102.7(2) 27_545 27
Ag1B Ag1B Ag1B 102.7(2) 27_445 27
Ag1B Ag1B Ag1B 14.4(2) 26_565 27
As Ag1B Ag1B 72.7(2) 25 27
As Ag1B Ag1B 118.4(2) 1_655 27
Ag2 Ag1B Ag1B 59.6(2) 31_655 27
Ag2 Ag1B Ag1B 155.9(4) 31_545 27
Ag1C Ag1B Ag1B 140.4(2) 13_544 27
Ag1C Ag1B Ag1B 95.36(9) 14_644 27
Ag2 Ag1B Ag1B 128.7(3) 13_544 27
Ag2 Ag1B Ag1B 50.27(16) 13_654 27
Ag1A Ag1B Ag1B 105.41(14) . 27
Ag1A Ag1B Ag1B 11.75(17) 1_665 27
Ag1B Ag1B Ag1B 117.07(16) 26_455 27
Ag1A Ag1B Sr 62.6(6) 25 7
Ag1C Ag1B Sr 124.4(7) 15_654 7
Ag1B Ag1B Sr 81.18(13) 3_665 7
Ag1B Ag1B Sr 81.18(13) 2_655 7
Ag1B Ag1B Sr 124.4(7) 25_655 7
Ag1C Ag1B Sr 91.6(3) 14_544 7
Ag1C Ag1B Sr 91.6(3) 13_554 7
Ag1A Ag1B Sr 122.1(3) 1_655 7
Ag1B Ag1B Sr 113.6(4) 26 7
Ag1B Ag1B Sr 113.6(4) 27_545 7
Ag1B Ag1B Sr 96.6(4) 27_445 7
Ag1B Ag1B Sr 96.6(4) 26_565 7
As Ag1B Sr 154.5(4) 25 7
As Ag1B Sr 56.54(14) 1_655 7
Ag2 Ag1B Sr 63.06(15) 31_655 7
Ag2 Ag1B Sr 63.06(15) 31_545 7
Ag1C Ag1B Sr 105.1(2) 13_544 7
Ag1C Ag1B Sr 105.1(2) 14_644 7
Ag2 Ag1B Sr 131.63(11) 13_544 7
Ag2 Ag1B Sr 131.63(11) 13_654 7
Ag1A Ag1B Sr 97.8(2) . 7
Ag1A Ag1B Sr 97.8(2) 1_665 7
Ag1B Ag1B Sr 94.8(3) 26_455 7
Ag1B Ag1B Sr 94.8(3) 27 7
Ag1B Ag1C Ag1B 180.0(12) 32 8_545
Ag1B Ag1C Ag1A 3.5(6) 32 7
Ag1B Ag1C Ag1A 176.5(6) 8_545 7
Ag1B Ag1C Ag1A 176.5(6) 32 31_545
Ag1B Ag1C Ag1A 3.5(6) 8_545 31_545
Ag1A Ag1C Ag1A 180.0 7 31_545
Ag1B Ag1C Ag1B 156.4(4) 32 7_445
Ag1B Ag1C Ag1B 23.6(4) 8_545 7_445
Ag1A Ag1C Ag1B 158.2(3) 7 7_445
Ag1A Ag1C Ag1B 21.8(3) 31_545 7_445
Ag1B Ag1C Ag1B 23.6(4) 32 31_655
Ag1B Ag1C Ag1B 156.4(4) 8_545 31_655
Ag1A Ag1C Ag1B 21.8(3) 7 31_655
Ag1A Ag1C Ag1B 158.2(3) 31_545 31_655
Ag1B Ag1C Ag1B 180.0(5) 7_445 31_655
Ag1B Ag1C Ag1B 23.6(4) 32 33_545
Ag1B Ag1C Ag1B 156.4(4) 8_545 33_545
Ag1A Ag1C Ag1B 21.8(3) 7 33_545
Ag1A Ag1C Ag1B 158.2(3) 31_545 33_545
Ag1B Ag1C Ag1B 141.8(5) 7_445 33_545
Ag1B Ag1C Ag1B 38.2(5) 31_655 33_545
Ag1B Ag1C Ag1B 156.4(4) 32 9
Ag1B Ag1C Ag1B 23.6(4) 8_545 9
Ag1A Ag1C Ag1B 158.2(3) 7 9
Ag1A Ag1C Ag1B 21.8(3) 31_545 9
Ag1B Ag1C Ag1B 38.2(5) 7_445 9
Ag1B Ag1C Ag1B 141.8(5) 31_655 9
Ag1B Ag1C Ag1B 180.000(1) 33_545 9
Ag1B Ag1C Ag1C 37.8(3) 32 2_655
Ag1B Ag1C Ag1C 142.2(3) 8_545 2_655
Ag1A Ag1C Ag1C 35.90(2) 7 2_655
Ag1A Ag1C Ag1C 144.10(2) 31_545 2_655
Ag1B Ag1C Ag1C 130.0(2) 7_445 2_655
Ag1B Ag1C Ag1C 50.0(2) 31_655 2_655
Ag1B Ag1C Ag1C 14.2(3) 33_545 2_655
Ag1B Ag1C Ag1C 165.8(3) 9 2_655
Ag1B Ag1C Ag1C 142.2(3) 32 2_545
Ag1B Ag1C Ag1C 37.8(3) 8_545 2_545
Ag1A Ag1C Ag1C 144.10(2) 7 2_545
Ag1A Ag1C Ag1C 35.90(2) 31_545 2_545
Ag1B Ag1C Ag1C 50.0(2) 7_445 2_545
Ag1B Ag1C Ag1C 130.0(2) 31_655 2_545
Ag1B Ag1C Ag1C 165.8(3) 33_545 2_545
Ag1B Ag1C Ag1C 14.2(3) 9 2_545
Ag1C Ag1C Ag1C 180.0 2_655 2_545
Ag1B Ag1C Ag1C 37.8(3) 32 3_665
Ag1B Ag1C Ag1C 142.2(3) 8_545 3_665
Ag1A Ag1C Ag1C 35.90(2) 7 3_665
Ag1A Ag1C Ag1C 144.10(2) 31_545 3_665
Ag1B Ag1C Ag1C 165.8(3) 7_445 3_665
Ag1B Ag1C Ag1C 14.2(3) 31_655 3_665
Ag1B Ag1C Ag1C 50.0(2) 33_545 3_665
Ag1B Ag1C Ag1C 130.0(2) 9 3_665
Ag1C Ag1C Ag1C 60.0 2_655 3_665
Ag1C Ag1C Ag1C 120.0 2_545 3_665
Ag1B Ag1C Ag1C 142.2(3) 32 3_655
Ag1B Ag1C Ag1C 37.8(3) 8_545 3_655
Ag1A Ag1C Ag1C 144.10(2) 7 3_655
Ag1A Ag1C Ag1C 35.90(2) 31_545 3_655
Ag1B Ag1C Ag1C 14.2(3) 7_445 3_655
Ag1B Ag1C Ag1C 165.8(3) 31_655 3_655
Ag1B Ag1C Ag1C 130.0(2) 33_545 3_655
Ag1B Ag1C Ag1C 50.0(2) 9 3_655
Ag1C Ag1C Ag1C 120.0 2_655 3_655
Ag1C Ag1C Ag1C 60.0 2_545 3_655
Ag1C Ag1C Ag1C 180.0 3_665 3_655
Ag1B Ag1C As 97.1(6) 32 31_545
Ag1B Ag1C As 82.9(6) 8_545 31_545
Ag1A Ag1C As 100.59(4) 7 31_545
Ag1A Ag1C As 79.41(4) 31_545 31_545
Ag1B Ag1C As 69.9(2) 7_445 31_545
Ag1B Ag1C As 110.1(2) 31_655 31_545
Ag1B Ag1C As 110.1(2) 33_545 31_545
Ag1B Ag1C As 69.9(2) 9 31_545
Ag1C Ag1C As 116.749(9) 2_655 31_545
Ag1C Ag1C As 63.251(9) 2_545 31_545
Ag1C Ag1C As 116.749(9) 3_665 31_545
Ag1C Ag1C As 63.251(9) 3_655 31_545
Ag1B Ag1C As 82.9(6) 32 7
Ag1B Ag1C As 97.1(6) 8_545 7
Ag1A Ag1C As 79.41(4) 7 7
Ag1A Ag1C As 100.59(4) 31_545 7
Ag1B Ag1C As 110.1(2) 7_445 7
Ag1B Ag1C As 69.9(2) 31_655 7
Ag1B Ag1C As 69.9(2) 33_545 7
Ag1B Ag1C As 110.1(2) 9 7
Ag1C Ag1C As 63.251(9) 2_655 7
Ag1C Ag1C As 116.749(9) 2_545 7
Ag1C Ag1C As 63.251(9) 3_665 7
Ag1C Ag1C As 116.749(9) 3_655 7
As Ag1C As 180.0 31_545 7
Ag1B Ag1C Ag2 104.0(3) 32 19_656
Ag1B Ag1C Ag2 76.0(3) 8_545 19_656
Ag1A Ag1C Ag2 102.06(2) 7 19_656
Ag1A Ag1C Ag2 77.94(2) 31_545 19_656
Ag1B Ag1C Ag2 68.87(18) 7_445 19_656
Ag1B Ag1C Ag2 111.13(18) 31_655 19_656
Ag1B Ag1C Ag2 80.4(3) 33_545 19_656
Ag1B Ag1C Ag2 99.6(3) 9 19_656
Ag1C Ag1C Ag2 66.204(5) 2_655 19_656
Ag1C Ag1C Ag2 113.796(5) 2_545 19_656
Ag1C Ag1C Ag2 113.796(5) 3_665 19_656
Ag1C Ag1C Ag2 66.204(5) 3_655 19_656
As Ag1C Ag2 120.304(13) 31_545 19_656
As Ag1C Ag2 59.696(13) 7 19_656
Ag1B Ag1C Ag2 76.0(3) 32 .
Ag1B Ag1C Ag2 104.0(3) 8_545 .
Ag1A Ag1C Ag2 77.94(2) 7 .
Ag1A Ag1C Ag2 102.06(2) 31_545 .
Ag1B Ag1C Ag2 111.13(18) 7_445 .
Ag1B Ag1C Ag2 68.87(18) 31_655 .
Ag1B Ag1C Ag2 99.6(3) 33_545 .
Ag1B Ag1C Ag2 80.4(3) 9 .
Ag1C Ag1C Ag2 113.796(5) 2_655 .
Ag1C Ag1C Ag2 66.204(5) 2_545 .
Ag1C Ag1C Ag2 66.204(5) 3_665 .
Ag1C Ag1C Ag2 113.796(5) 3_655 .
As Ag1C Ag2 59.696(13) 31_545 .
As Ag1C Ag2 120.304(13) 7 .
Ag2 Ag1C Ag2 180.0 19_656 .
Ag1B Ag1C Ag2 104.0(3) 32 19_556
Ag1B Ag1C Ag2 76.0(3) 8_545 19_556
Ag1A Ag1C Ag2 102.06(2) 7 19_556
Ag1A Ag1C Ag2 77.94(2) 31_545 19_556
Ag1B Ag1C Ag2 99.6(3) 7_445 19_556
Ag1B Ag1C Ag2 80.4(3) 31_655 19_556
Ag1B Ag1C Ag2 111.13(18) 33_545 19_556
Ag1B Ag1C Ag2 68.87(18) 9 19_556
Ag1C Ag1C Ag2 113.796(5) 2_655 19_556
Ag1C Ag1C Ag2 66.204(5) 2_545 19_556
Ag1C Ag1C Ag2 66.204(5) 3_665 19_556
Ag1C Ag1C Ag2 113.796(5) 3_655 19_556
As Ag1C Ag2 120.304(13) 31_545 19_556
As Ag1C Ag2 59.696(13) 7 19_556
Ag2 Ag1C Ag2 107.60(3) 19_656 19_556
Ag2 Ag1C Ag2 72.40(3) . 19_556
Ag1B Ag1C Ag2 76.0(3) 32 1_655
Ag1B Ag1C Ag2 104.0(3) 8_545 1_655
Ag1A Ag1C Ag2 77.94(2) 7 1_655
Ag1A Ag1C Ag2 102.06(2) 31_545 1_655
Ag1B Ag1C Ag2 80.4(3) 7_445 1_655
Ag1B Ag1C Ag2 99.6(3) 31_655 1_655
Ag1B Ag1C Ag2 68.87(18) 33_545 1_655
Ag1B Ag1C Ag2 111.13(18) 9 1_655
Ag1C Ag1C Ag2 66.204(5) 2_655 1_655
Ag1C Ag1C Ag2 113.796(5) 2_545 1_655
Ag1C Ag1C Ag2 113.796(5) 3_665 1_655
Ag1C Ag1C Ag2 66.204(5) 3_655 1_655
As Ag1C Ag2 59.696(13) 31_545 1_655
As Ag1C Ag2 120.304(13) 7 1_655
Ag2 Ag1C Ag2 72.40(3) 19_656 1_655
Ag2 Ag1C Ag2 107.60(3) . 1_655
Ag2 Ag1C Ag2 180.0 19_556 1_655
Ag1B Ag1C Ag1B 46.5(4) 32 9_665
Ag1B Ag1C Ag1B 133.5(4) 8_545 9_665
Ag1A Ag1C Ag1B 44.58(13) 7 9_665
Ag1A Ag1C Ag1B 135.42(13) 31_545 9_665
Ag1B Ag1C Ag1B 122.31(14) 7_445 9_665
Ag1B Ag1C Ag1B 57.69(14) 31_655 9_665
Ag1B Ag1C Ag1B 22.9(4) 33_545 9_665
Ag1B Ag1C Ag1B 157.1(4) 9 9_665
Ag1C Ag1C Ag1B 8.70(13) 2_655 9_665
Ag1C Ag1C Ag1B 171.30(13) 2_545 9_665
Ag1C Ag1C Ag1B 66.62(9) 3_665 9_665
Ag1C Ag1C Ag1B 113.38(9) 3_655 9_665
As Ag1C Ag1B 120.13(14) 31_545 9_665
As Ag1C Ag1B 59.87(14) 7 9_665
Ag2 Ag1C Ag1B 57.51(13) 19_656 9_665
Ag2 Ag1C Ag1B 122.49(13) . 9_665
Ag2 Ag1C Ag1B 114.70(11) 19_556 9_665
Ag2 Ag1C Ag1B 65.30(11) 1_655 9_665
Ag1B Ag1C Ag1B 133.5(4) 32 33_435
Ag1B Ag1C Ag1B 46.5(4) 8_545 33_435
Ag1A Ag1C Ag1B 135.42(13) 7 33_435
Ag1A Ag1C Ag1B 44.58(13) 31_545 33_435
Ag1B Ag1C Ag1B 57.69(14) 7_445 33_435
Ag1B Ag1C Ag1B 122.31(14) 31_655 33_435
Ag1B Ag1C Ag1B 157.1(4) 33_545 33_435
Ag1B Ag1C Ag1B 22.9(4) 9 33_435
Ag1C Ag1C Ag1B 171.30(13) 2_655 33_435
Ag1C Ag1C Ag1B 8.70(13) 2_545 33_435
Ag1C Ag1C Ag1B 113.38(9) 3_665 33_435
Ag1C Ag1C Ag1B 66.62(9) 3_655 33_435
As Ag1C Ag1B 59.87(14) 31_545 33_435
As Ag1C Ag1B 120.13(14) 7 33_435
Ag2 Ag1C Ag1B 122.49(13) 19_656 33_435
Ag2 Ag1C Ag1B 57.51(13) . 33_435
Ag2 Ag1C Ag1B 65.30(11) 19_556 33_435
Ag2 Ag1C Ag1B 114.70(11) 1_655 33_435
Ag1B Ag1C Ag1B 180.0 9_665 33_435
Ag1B Ag1C Ag1B 133.5(4) 32 31_645
Ag1B Ag1C Ag1B 46.5(4) 8_545 31_645
Ag1A Ag1C Ag1B 135.42(13) 7 31_645
Ag1A Ag1C Ag1B 44.58(13) 31_545 31_645
Ag1B Ag1C Ag1B 22.9(4) 7_445 31_645
Ag1B Ag1C Ag1B 157.1(4) 31_655 31_645
Ag1B Ag1C Ag1B 122.31(14) 33_545 31_645
Ag1B Ag1C Ag1B 57.69(14) 9 31_645
Ag1C Ag1C Ag1B 113.38(9) 2_655 31_645
Ag1C Ag1C Ag1B 66.62(9) 2_545 31_645
Ag1C Ag1C Ag1B 171.30(13) 3_665 31_645
Ag1C Ag1C Ag1B 8.70(13) 3_655 31_645
As Ag1C Ag1B 59.87(14) 31_545 31_645
As Ag1C Ag1B 120.13(14) 7 31_645
Ag2 Ag1C Ag1B 65.30(11) 19_656 31_645
Ag2 Ag1C Ag1B 114.70(11) . 31_645
Ag2 Ag1C Ag1B 122.49(13) 19_556 31_645
Ag2 Ag1C Ag1B 57.51(13) 1_655 31_645
Ag1B Ag1C Ag1B 107.44(17) 9_665 31_645
Ag1B Ag1C Ag1B 72.56(17) 33_435 31_645
Ag1B Ag1C Ag1B 46.5(4) 32 7_455
Ag1B Ag1C Ag1B 133.5(4) 8_545 7_455
Ag1A Ag1C Ag1B 44.58(13) 7 7_455
Ag1A Ag1C Ag1B 135.42(13) 31_545 7_455
Ag1B Ag1C Ag1B 157.1(4) 7_445 7_455
Ag1B Ag1C Ag1B 22.9(4) 31_655 7_455
Ag1B Ag1C Ag1B 57.69(14) 33_545 7_455
Ag1B Ag1C Ag1B 122.31(14) 9 7_455
Ag1C Ag1C Ag1B 66.62(9) 2_655 7_455
Ag1C Ag1C Ag1B 113.38(9) 2_545 7_455
Ag1C Ag1C Ag1B 8.70(13) 3_665 7_455
Ag1C Ag1C Ag1B 171.30(13) 3_655 7_455
As Ag1C Ag1B 120.13(14) 31_545 7_455
As Ag1C Ag1B 59.87(14) 7 7_455
Ag2 Ag1C Ag1B 114.70(11) 19_656 7_455
Ag2 Ag1C Ag1B 65.30(11) . 7_455
Ag2 Ag1C Ag1B 57.51(13) 19_556 7_455
Ag2 Ag1C Ag1B 122.49(13) 1_655 7_455
Ag1B Ag1C Ag1B 72.56(17) 9_665 7_455
Ag1B Ag1C Ag1B 107.44(17) 33_435 7_455
Ag1B Ag1C Ag1B 180.0(3) 31_645 7_455
As Ag2 As 116.663(15) 31_445 31
As Ag2 As 116.662(15) 31_445 31_545
As Ag2 As 116.662(15) 31 31_545
As Ag2 Ag1B 82.0(2) 31_445 33_445
As Ag2 Ag1B 60.07(16) 31 33_445
As Ag2 Ag1B 156.4(2) 31_545 33_445
As Ag2 Ag1B 60.07(16) 31_445 32_455
As Ag2 Ag1B 82.0(2) 31 32_455
As Ag2 Ag1B 156.4(2) 31_545 32_455
Ag1B Ag2 Ag1B 24.4(4) 33_445 32_455
As Ag2 Ag1B 156.4(2) 31_445 31_655
As Ag2 Ag1B 60.07(16) 31 31_655
As Ag2 Ag1B 82.0(2) 31_545 31_655
Ag1B Ag2 Ag1B 76.6(5) 33_445 31_655
Ag1B Ag2 Ag1B 96.9(2) 32_455 31_655
As Ag2 Ag1B 60.07(16) 31_445 31_545
As Ag2 Ag1B 156.4(2) 31 31_545
As Ag2 Ag1B 82.0(2) 31_545 31_545
Ag1B Ag2 Ag1B 96.9(2) 33_445 31_545
Ag1B Ag2 Ag1B 76.6(5) 32_455 31_545
Ag1B Ag2 Ag1B 112.5(2) 31_655 31_545
As Ag2 Ag1B 156.4(2) 31_445 32
As Ag2 Ag1B 82.0(2) 31 32
As Ag2 Ag1B 60.07(16) 31_545 32
Ag1B Ag2 Ag1B 96.9(2) 33_445 32
Ag1B Ag2 Ag1B 112.5(3) 32_455 32
Ag1B Ag2 Ag1B 24.4(4) 31_655 32
Ag1B Ag2 Ag1B 96.9(2) 31_545 32
As Ag2 Ag1B 82.0(2) 31_445 33_435
As Ag2 Ag1B 156.4(2) 31 33_435
As Ag2 Ag1B 60.07(16) 31_545 33_435
Ag1B Ag2 Ag1B 112.5(3) 33_445 33_435
Ag1B Ag2 Ag1B 96.9(2) 32_455 33_435
Ag1B Ag2 Ag1B 96.9(2) 31_655 33_435
Ag1B Ag2 Ag1B 24.4(4) 31_545 33_435
Ag1B Ag2 Ag1B 76.6(5) 32 33_435
As Ag2 Ag1C 142.75(2) 31_445 3_665
As Ag2 Ag1C 54.717(17) 31 3_665
As Ag2 Ag1C 96.268(13) 31_545 3_665
Ag1B Ag2 Ag1C 62.1(2) 33_445 3_665
Ag1B Ag2 Ag1C 82.75(16) 32_455 3_665
Ag1B Ag2 Ag1C 14.5(2) 31_655 3_665
Ag1B Ag2 Ag1C 111.97(14) 31_545 3_665
Ag1B Ag2 Ag1C 37.12(18) 32 3_665
Ag1B Ag2 Ag1C 101.7(2) 33_435 3_665
As Ag2 Ag1C 142.75(2) 31_445 .
As Ag2 Ag1C 96.268(13) 31 .
As Ag2 Ag1C 54.717(17) 31_545 .
Ag1B Ag2 Ag1C 101.7(2) 33_445 .
Ag1B Ag2 Ag1C 111.97(14) 32_455 .
Ag1B Ag2 Ag1C 37.12(18) 31_655 .
Ag1B Ag2 Ag1C 82.75(15) 31_545 .
Ag1B Ag2 Ag1C 14.5(2) 32 .
Ag1B Ag2 Ag1C 62.1(2) 33_435 .
Ag1C Ag2 Ag1C 47.591(9) 3_665 .
As Ag2 Ag1C 96.269(13) 31_445 2
As Ag2 Ag1C 54.717(17) 31 2
As Ag2 Ag1C 142.75(2) 31_545 2
Ag1B Ag2 Ag1C 14.5(2) 33_445 2
Ag1B Ag2 Ag1C 37.12(19) 32_455 2
Ag1B Ag2 Ag1C 62.1(2) 31_655 2
Ag1B Ag2 Ag1C 101.7(2) 31_545 2
Ag1B Ag2 Ag1C 82.75(15) 32 2
Ag1B Ag2 Ag1C 111.97(13) 33_435 2
Ag1C Ag2 Ag1C 47.591(9) 3_665 2
Ag1C Ag2 Ag1C 88.67(2) . 2
Ag1C As Ag1C 53.497(18) 15_554 13_444
Ag1C As Ag1C 53.497(18) 15_554 14_544
Ag1C As Ag1C 53.497(18) 13_444 14_544
Ag1C As Ag1B 40.90(19) 15_554 26_455
Ag1C As Ag1B 16.1(3) 13_444 26_455
Ag1C As Ag1B 40.90(19) 14_544 26_455
Ag1C As Ag1B 40.90(19) 15_554 27_445
Ag1C As Ag1B 40.90(19) 13_444 27_445
Ag1C As Ag1B 16.1(3) 14_544 27_445
Ag1B As Ag1B 26.4(4) 26_455 27_445
Ag1C As Ag1B 16.1(3) 15_554 25
Ag1C As Ag1B 40.90(19) 13_444 25
Ag1C As Ag1B 40.90(19) 14_544 25
Ag1B As Ag1B 26.4(4) 26_455 25
Ag1B As Ag1B 26.4(4) 27_445 25
Ag1C As Ag1A 31.312(11) 15_554 .
Ag1C As Ag1A 31.313(11) 13_444 .
Ag1C As Ag1A 31.313(11) 14_544 .
Ag1B As Ag1A 15.3(3) 26_455 .
Ag1B As Ag1A 15.3(3) 27_445 .
Ag1B As Ag1A 15.3(3) 25 .
Ag1C As Ag2 65.587(19) 15_554 31_445
Ag1C As Ag2 65.587(19) 13_444 31_445
Ag1C As Ag2 110.66(3) 14_544 31_445
Ag1B As Ag2 72.08(11) 26_455 31_445
Ag1B As Ag2 94.6(3) 27_445 31_445
Ag1B As Ag2 72.08(12) 25 31_445
Ag1A As Ag2 79.35(3) . 31_445
Ag1C As Ag2 65.587(19) 15_554 31
Ag1C As Ag2 110.66(3) 13_444 31
Ag1C As Ag2 65.587(19) 14_544 31
Ag1B As Ag2 94.6(3) 26_455 31
Ag1B As Ag2 72.08(11) 27_445 31
Ag1B As Ag2 72.08(12) 25 31
Ag1A As Ag2 79.35(3) . 31
Ag2 As Ag2 116.663(15) 31_445 31
Ag1C As Ag2 110.66(3) 15_554 31_545
Ag1C As Ag2 65.587(19) 13_444 31_545
Ag1C As Ag2 65.587(19) 14_544 31_545
Ag1B As Ag2 72.08(12) 26_455 31_545
Ag1B As Ag2 72.08(12) 27_445 31_545
Ag1B As Ag2 94.6(3) 25 31_545
Ag1A As Ag2 79.35(3) . 31_545
Ag2 As Ag2 116.662(15) 31_445 31_545
Ag2 As Ag2 116.662(15) 31 31_545
Ag1C As Ag1B 66.3(2) 15_554 2_545
Ag1C As Ag1B 15.0(2) 13_444 2_545
Ag1C As Ag1B 66.3(2) 14_544 2_545
Ag1B As Ag1B 31.1(5) 26_455 2_545
Ag1B As Ag1B 55.19(9) 27_445 2_545
Ag1B As Ag1B 55.19(9) 25 2_545
Ag1A As Ag1B 46.3(2) . 2_545
Ag2 As Ag1B 61.11(5) 31_445 2_545
Ag2 As Ag1B 125.7(2) 31 2_545
Ag2 As Ag1B 61.11(6) 31_545 2_545
Ag1C As Ag1B 15.0(2) 15_554 1_455
Ag1C As Ag1B 66.3(2) 13_444 1_455
Ag1C As Ag1B 66.3(2) 14_544 1_455
Ag1B As Ag1B 55.19(9) 26_455 1_455
Ag1B As Ag1B 55.19(9) 27_445 1_455
Ag1B As Ag1B 31.1(5) 25 1_455
Ag1A As Ag1B 46.3(2) . 1_455
Ag2 As Ag1B 61.11(6) 31_445 1_455
Ag2 As Ag1B 61.11(6) 31 1_455
Ag2 As Ag1B 125.7(2) 31_545 1_455
Ag1B As Ag1B 77.6(4) 2_545 1_455

loop_
_geom_bond_atom_site_label_1
_geom_bond_atom_site_label_2
_geom_bond_distance
_geom_bond_site_symmetry_2
Sr As 3.2128(6) 25
Sr As 3.2128(6) 13_444
Sr As 3.2128(6) 25_445
Sr As 3.2128(6) 13_554
Sr As 3.2128(6) 25_455
Sr As 3.2128(6) 13_544
Sr Ag1A 3.5093(12) .
Sr Ag1A 3.5093(12) 19
Sr Ag2 3.5202(6) 25_445
Sr Ag2 3.5202(6) 13_554
Sr Ag2 3.5202(6) 25
Sr Ag2 3.5202(6) 13_444
Ag1A Ag1B 0.700(11) 27_445
Ag1A Ag1B 0.700(11) 26_455
Ag1A Ag1B 0.700(11) 25
Ag1A Ag1C 1.4060(4) 15_554
Ag1A Ag1C 1.4060(4) 14_544
Ag1A Ag1C 1.4060(4) 13_444
Ag1A Ag1B 2.113(12) 3_665
Ag1A Ag1B 2.113(12) 2_545
Ag1A Ag1B 2.113(12) 1_455
Ag1A As 2.6593(14) .
Ag1A Ag1A 2.8121(9) 25
Ag1A Ag1A 2.8121(9) 25_445
Ag1A Ag1A 2.8121(9) 25_455
Ag1A Ag2 2.8785(7) 13_444
Ag1A Ag2 2.8785(7) 13_554
Ag1A Ag2 2.8785(7) 13_544
Ag1A As 3.1124(8) 25_445
Ag1A As 3.1124(8) 25
Ag1A As 3.1124(8) 25_455
Ag1A Ag1B 3.122(7) 2_655
Ag1A Ag1B 3.122(6) .
Ag1A Ag1B 3.122(7) 3
Ag1A Ag1B 3.122(6) 1_445
Ag1A Ag1B 3.122(6) 2
Ag1A Ag1B 3.122(6) 3_565
Ag1B Ag1A 0.700(11) 25
Ag1B Ag1C 0.708(11) 15_654
Ag1B Ag1B 1.159(19) 3_665
Ag1B Ag1B 1.159(19) 2_655
Ag1B Ag1B 1.42(2) 25_655
Ag1B Ag1C 1.772(8) 14_544
Ag1B Ag1C 1.772(8) 13_554
Ag1B Ag1A 2.113(12) 1_655
Ag1B Ag1B 2.438(5) 26
Ag1B Ag1B 2.438(5) 27_545
Ag1B Ag1B 2.438(5) 27_445
Ag1B Ag1B 2.438(5) 26_565
Ag1B As 2.541(7) 25
Ag1B As 2.711(8) 1_655
Ag1B Ag2 2.739(4) 31_655
Ag1B Ag2 2.739(4) 31_545
Ag1B Ag1C 2.870(10) 13_544
Ag1B Ag1C 2.870(10) 14_644
Ag1B Ag2 3.072(6) 13_544
Ag1B Ag2 3.072(6) 13_654
Ag1B Ag1A 3.122(6) 1_665
Ag1B Ag1B 3.350(10) 26_455
Ag1B Ag1B 3.350(10) 27
Ag1B Sr 3.777(9) 7
Ag1C Ag1B 0.708(12) 32
Ag1C Ag1B 0.708(12) 8_545
Ag1C Ag1A 1.4060(4) 7
Ag1C Ag1A 1.4060(4) 31_545
Ag1C Ag1B 1.772(8) 7_445
Ag1C Ag1B 1.772(8) 31_655
Ag1C Ag1B 1.772(8) 33_545
Ag1C Ag1B 1.772(8) 9
Ag1C Ag1C 2.2778(3) 2_655
Ag1C Ag1C 2.2778(3) 2_545
Ag1C Ag1C 2.2778(3) 3_665
Ag1C Ag1C 2.2778(3) 3_655
Ag1C As 2.5304(8) 31_545
Ag1C As 2.5304(8) 7
Ag1C Ag2 2.8227(6) 19_656
Ag1C Ag2 2.8227(6) .
Ag1C Ag2 2.8227(6) 19_556
Ag1C Ag2 2.8227(6) 1_655
Ag1C Ag1B 2.870(11) 9_665
Ag1C Ag1B 2.870(11) 33_435
Ag1C Ag1B 2.870(10) 31_645
Ag1C Ag1B 2.870(10) 7_455
Ag2 As 2.6762(4) 31_445
Ag2 As 2.6762(4) 31
Ag2 As 2.6763(4) 31_545
Ag2 Ag1B 2.739(4) 33_445
Ag2 Ag1B 2.739(4) 32_455
Ag2 Ag1B 2.739(4) 31_655
Ag2 Ag1B 2.739(4) 31_545
Ag2 Ag1B 2.739(4) 32
Ag2 Ag1B 2.739(4) 33_435
Ag2 Ag1C 2.8227(6) 3_665
Ag2 Ag1C 2.8227(6) 2
As Ag1C 2.5304(8) 15_554
As Ag1C 2.5304(8) 13_444
As Ag1C 2.5304(8) 14_544
As Ag1B 2.541(7) 26_455
As Ag1B 2.541(7) 27_445
As Ag1B 2.541(7) 25
As Ag2 2.6762(4) 31_445
As Ag2 2.6762(4) 31
As Ag2 2.6763(4) 31_545
As Ag1B 2.711(8) 2_545
As Ag1B 2.711(8) 1_455
